data_2010960
loop_
_publ_author_name
'Kani, Yoshiyuki'
'Ohba, Shigeru'
'Kunita, Mami'
'Nishida, Yuzo'

_publ_section_title
;
 [1,6-Bis(2-pyridylmethyl)-2,5-diazahexane-\k^4^<i>N</i>]chlorocopper(II)
 perchlorate
;
_journal_issue 5
_journal_name_full 'Acta Crystallographica Section C'
_journal_page_first e197
_journal_page_last e197
_journal_paper_doi 10.1107/S0108270100005588
_journal_volume 56
_journal_year 2000
_chemical_formula_iupac '[Cu Cl (C16 H22 N4)] Cl O4'
_chemical_formula_sum 'C16 H22 Cl2 Cu N4 O4'
_chemical_formula_weight 468.83
_space_group_IT_number 14
_symmetry_cell_setting monoclinic
_symmetry_space_group_name_Hall '-P 2ybc'
_symmetry_space_group_name_H-M 'P 1 21/c 1'
_cell_angle_alpha 90
_cell_angle_beta 95.100(9)
_cell_angle_gamma 90
_cell_formula_units_Z 4
_cell_length_a 11.044(2)
_cell_length_b 11.0850(10)
_cell_length_c 15.8580(10)
_cell_measurement_reflns_used 25
_cell_measurement_temperature 299
_cell_measurement_theta_max 15
_cell_measurement_theta_min 10
_cell_volume 1933.7(4)
_computing_cell_refinement 'MSC/AFC Diffractometer Control Software'
_computing_data_collection
;
MSC/AFC Diffractometer Control Software
(Molecular Structure Corporation, 1993)
;
_computing_data_reduction 'TEXSAN (Molecular Structure Corporation, 1999)'
_computing_publication_material TEXSAN
_computing_structure_refinement TEXSAN
_computing_structure_solution 'SIR92 (Altomare et al., 1994)'
_diffrn_measured_fraction_theta_full .9993
_diffrn_measured_fraction_theta_max .9993
_diffrn_measurement_device_type 'Rigaku AFC-5S'
_diffrn_measurement_method \q-2\q
_diffrn_radiation_type MoK\a
_diffrn_radiation_wavelength .71073
_diffrn_reflns_av_R_equivalents .028
_diffrn_reflns_limit_h_max 14
_diffrn_reflns_limit_h_min 0
_diffrn_reflns_limit_k_max 14
_diffrn_reflns_limit_k_min 0
_diffrn_reflns_limit_l_max 21
_diffrn_reflns_limit_l_min -21
_diffrn_reflns_number 4916
_diffrn_reflns_theta_full 27.5
_diffrn_reflns_theta_max 27.5
_diffrn_standards_decay_% 0
_diffrn_standards_interval_count 100
_diffrn_standards_number 3
_exptl_absorpt_coefficient_mu 1.436
_exptl_absorpt_correction_T_max .764
_exptl_absorpt_correction_T_min .365
_exptl_absorpt_correction_type integration
_exptl_absorpt_process_details '(Coppens et al., 1965)'
_exptl_crystal_colour blue
_exptl_crystal_density_diffrn 1.610
_exptl_crystal_density_method 'not measured'
_exptl_crystal_description prism
_exptl_crystal_size_max .6
_exptl_crystal_size_mid .5
_exptl_crystal_size_min .2
_refine_diff_density_max .98
_refine_diff_density_min -.68
_refine_ls_extinction_method none
_refine_ls_goodness_of_fit_ref 1.51
_refine_ls_hydrogen_treatment noref
_refine_ls_number_parameters 244
_refine_ls_number_reflns 4445
_refine_ls_R_factor_gt .049
_refine_ls_shift/su_max .0006
_refine_ls_structure_factor_coef Fsqd
_refine_ls_weighting_details 'w = 1/[\s^2^(Fo^2^) + (0.05(Fo^2^ + 2Fc^2^)/3)^2^]'
_refine_ls_weighting_scheme calc
_refine_ls_wR_factor_ref .122
_reflns_number_gt 3426
_reflns_number_total 4445
_reflns_threshold_expression I>2\s(I)
_cod_data_source_file qa0279.cif
_cod_data_source_block I
_cod_original_cell_volume 1933.8(4)
_cod_original_sg_symbol_H-M 'P 21/c'
_cod_database_code 2010960
_cod_database_fobs_code 2010960

loop_
_symmetry_equiv_pos_as_xyz
x,y,z
-x,1/2+y,1/2-z
-x,-y,-z
x,1/2-y,1/2+z

loop_
_atom_site_label
_atom_site_fract_x
_atom_site_fract_y
_atom_site_fract_z
_atom_site_U_iso_or_equiv
_atom_site_adp_type
_atom_site_occupancy
_atom_site_type_symbol
Cu1 .71254(3) .16092(3) .27961(2) .02884(10) Uani 1.00 Cu
Cl1 .55658(8) .22147(8) .17090(5) .0431(2) Uani 1.00 Cl
Cl2 1.12933(9) .14997(8) .39210(5) .0443(2) Uani 1.00 Cl
O1 1.1330(8) .0417(4) .4312(3) .193(3) Uani 1.00 O
O2 1.0079(4) .1912(6) .3864(3) .147(2) Uani 1.00 O
O3 1.2025(4) .2331(4) .4416(2) .0890(10) Uani 1.00 O
O4 1.1616(4) .1408(4) .3088(2) .102(2) Uani 1.00 O
N1 .7187(3) .3226(2) .3429(2) .0351(7) Uani 1.00 N
N2 .6194(3) .1125(3) .3819(2) .0388(7) Uani 1.00 N
N3 .7537(3) -.0188(2) .2757(2) .0374(7) Uani 1.00 N
N4 .8456(2) .1720(2) .1994(2) .0334(7) Uani 1.00 N
C1 .7219(3) .4352(3) .3114(2) .0414(9) Uani 1.00 C
C2 .7028(4) .5365(3) .3591(3) .0500(10) Uani 1.00 C
C3 .6812(4) .5217(4) .4423(3) .0580(10) Uani 1.00 C
C4 .6774(4) .4067(4) .4761(2) .0520(10) Uani 1.00 C
C5 .6960(3) .3091(3) .4243(2) .0391(9) Uani 1.00 C
C6 .6870(4) .1798(3) .4518(2) .0451(10) Uani 1.00 C
C7 .6300(4) -.0196(3) .3956(2) .0510(10) Uani 1.00 C
C8 .7457(4) -.0652(3) .3630(2) .0510(10) Uani 1.00 C
C9 .8790(3) -.0306(3) .2500(2) .0429(9) Uani 1.00 C
C10 .9022(3) .0669(3) .1882(2) .0369(8) Uani 1.00 C
C11 .9808(4) .0515(4) .1257(3) .0510(10) Uani 1.00 C
C12 1.0050(4) .1490(4) .0759(2) .0530(10) Uani 1.00 C
C13 .9502(3) .2579(4) .0889(2) .0480(10) Uani 1.00 C
C14 .8690(3) .2653(3) .1499(2) .0414(9) Uani 1.00 C
C15 .4893(4) .1493(4) .3745(3) .0590(10) Uani 1.00 C
C16 .6678(4) -.0813(3) .2130(2) .0480(10) Uani 1.00 C
H1 .7382 .4455 .2533 .0497 Uiso 1.00 H
H2 .7045 .6156 .3346 .0600 Uiso 1.00 H
H3 .6687 .5908 .4770 .0699 Uiso 1.00 H
H4 .6622 .3949 .5342 .0629 Uiso 1.00 H
H5 .6445 .1751 .5019 .0542 Uiso 1.00 H
H6 .7670 .1463 .4632 .0542 Uiso 1.00 H
H7 .6312 -.0367 .4550 .0611 Uiso 1.00 H
H8 .5617 -.0593 .3659 .0611 Uiso 1.00 H
H9 .7452 -.1518 .3623 .0611 Uiso 1.00 H
H10 .8143 -.0372 .3992 .0611 Uiso 1.00 H
H11 .9362 -.0237 .2990 .0515 Uiso 1.00 H
H12 .8881 -.1079 .2240 .0515 Uiso 1.00 H
H13 1.0176 -.0255 .1172 .0608 Uiso 1.00 H
H14 1.0597 .1409 .0324 .0632 Uiso 1.00 H
H15 .9681 .3275 .0561 .0570 Uiso 1.00 H
H16 .8276 .3403 .1571 .0497 Uiso 1.00 H
H17 .4834 .2344 .3634 .0703 Uiso 1.00 H
H18 .4461 .1059 .3289 .0703 Uiso 1.00 H
H19 .4545 .1316 .4264 .0703 Uiso 1.00 H
H20 .5866 -.0740 .2296 .0580 Uiso 1.00 H
H21 .6719 -.0454 .1582 .0580 Uiso 1.00 H
H22 .6892 -.1651 .2105 .0580 Uiso 1.00 H

loop_
_atom_site_aniso_label
_atom_site_aniso_U_11
_atom_site_aniso_U_22
_atom_site_aniso_U_33
_atom_site_aniso_U_12
_atom_site_aniso_U_13
_atom_site_aniso_U_23
Cu1 .0317(2) .0244(2) .0310(2) -.0015(2) .00620(10) .00250(10)
Cl1 .0383(4) .0484(5) .0416(4) .0066(4) -.0016(3) .0033(3)
Cl2 .0537(5) .0364(4) .0434(4) -.0061(4) .0082(4) -.0042(3)
O1 .380(10) .058(3) .124(4) -.043(4) -.067(5) .036(3)
O2 .071(3) .254(7) .115(4) .041(4) -.004(2) -.076(4)
O3 .089(3) .083(3) .097(3) -.036(2) .022(2) -.043(2)
O4 .119(4) .124(4) .070(2) -.023(3) .042(2) -.033(2)
N1 .0380(10) .0310(10) .0360(10) -.0010(10) .0040(10) .0000(10)
N2 .045(2) .0390(10) .0330(10) -.0030(10) .0070(10) .0060(10)
N3 .0390(10) .0290(10) .0440(10) -.0030(10) .0040(10) .0020(10)
N4 .0320(10) .0320(10) .0370(10) .0000(10) .0050(10) .0030(10)
C1 .042(2) .031(2) .053(2) -.0040(10) .010(2) -.0010(10)
C2 .051(2) .030(2) .069(2) .001(2) .007(2) -.002(2)
C3 .068(3) .043(2) .064(2) .003(2) .008(2) -.019(2)
C4 .071(3) .047(2) .040(2) .004(2) .008(2) -.008(2)
C5 .044(2) .038(2) .035(2) .0020(10) .0010(10) -.0020(10)
C6 .064(2) .040(2) .031(2) .004(2) .004(2) .0030(10)
C7 .073(3) .037(2) .044(2) -.012(2) .014(2) .0080(10)
C8 .073(3) .030(2) .050(2) .003(2) .006(2) .0120(10)
C9 .040(2) .035(2) .054(2) .0070(10) .0010(10) .0040(10)
C10 .032(2) .036(2) .042(2) .0000(10) .0010(10) -.0010(10)
C11 .039(2) .050(2) .065(2) .009(2) .012(2) -.002(2)
C12 .041(2) .066(3) .053(2) .001(2) .018(2) -.002(2)
C13 .041(2) .057(2) .046(2) -.006(2) .010(2) .007(2)
C14 .044(2) .038(2) .043(2) .000(2) .0090(10) .0060(10)
C15 .042(2) .078(3) .058(2) .001(2) .017(2) .015(2)
C16 .051(2) .037(2) .057(2) -.009(2) .004(2) -.007(2)

loop_
_atom_type_symbol
_atom_type_description
_atom_type_scat_dispersion_real
_atom_type_scat_dispersion_imag
_atom_type_scat_source
Cu Cu .320 1.265
;International Tables for Crystallography
(1992, Vol. C)
;
C C .003 .002
;International Tables for Crystallography
(1992, Vol. C)
;
H H .000 .000
;International Tables for Crystallography
(1992, Vol. C)
;
N N .006 .003
;International Tables for Crystallography
(1992, Vol. C)
;
Cl Cl .148 .159
;International Tables for Crystallography
(1992, Vol. C)
;
O O .011 .006
;International Tables for Crystallography
(1992, Vol. C)
;

loop_
_geom_angle_atom_site_label_1
_geom_angle_atom_site_label_2
_geom_angle_atom_site_label_3
_geom_angle
_geom_angle_publ_flag
Cl1 Cu1 N1 95.60(10) no
Cl1 Cu1 N2 105.00(10) no
Cl1 Cu1 N3 113.30(10) no
Cl1 Cu1 N4 92.60(10) no
N1 Cu1 N2 80.80(10) no
N1 Cu1 N3 150.10(10) no
N1 Cu1 N4 105.00(10) no
N2 Cu1 N3 84.20(10) no
N2 Cu1 N4 161.00(10) no
N3 Cu1 N4 82.20(10) no
O1 Cl2 O2 107.9(5) no
O1 Cl2 O3 109.4(3) no
O1 Cl2 O4 111.6(4) no
O2 Cl2 O3 108.5(3) no
O2 Cl2 O4 106.4(3) no
O3 Cl2 O4 112.9(2) no
Cu1 N1 C1 128.9(2) no
Cu1 N1 C5 111.8(2) no
C1 N1 C5 118.2(3) no
Cu1 N2 C6 101.7(2) no
Cu1 N2 C7 109.4(2) no
Cu1 N2 C15 114.2(2) no
C6 N2 C7 111.1(3) no
C6 N2 C15 109.9(3) no
C7 N2 C15 110.2(3) no
Cu1 N3 C8 106.1(2) no
Cu1 N3 C9 108.1(2) no
Cu1 N3 C16 110.1(2) no
C8 N3 C9 111.1(3) no
C8 N3 C16 112.0(3) no
C9 N3 C16 109.3(3) no
Cu1 N4 C10 113.7(2) no
Cu1 N4 C14 127.1(2) no
C10 N4 C14 118.5(3) no
N1 C1 C2 122.6(3) no
N1 C1 H1 118.7 no
C2 C1 H1 118.7 no
C1 C2 C3 118.6(3) no
C1 C2 H2 120.7 no
C3 C2 H2 120.7 no
C2 C3 C4 119.7(3) no
C2 C3 H3 120.1 no
C4 C3 H3 120.1 no
C3 C4 C5 118.6(3) no
C3 C4 H4 120.7 no
C5 C4 H4 120.7 no
N1 C5 C4 122.2(3) no
N1 C5 C6 114.0(3) no
C4 C5 C6 123.8(3) no
N2 C6 C5 107.8(3) no
N2 C6 H5 109.9 no
N2 C6 H6 109.9 no
C5 C6 H5 109.9 no
C5 C6 H6 109.9 no
H5 C6 H6 109.5 no
N2 C7 C8 109.8(3) no
N2 C7 H7 109.4 no
N2 C7 H8 109.4 no
C8 C7 H7 109.4 no
C8 C7 H8 109.4 no
H7 C7 H8 109.5 no
N3 C8 C7 109.0(3) no
N3 C8 H9 109.6 no
N3 C8 H10 109.6 no
C7 C8 H9 109.6 no
C7 C8 H10 109.6 no
H9 C8 H10 109.5 no
N3 C9 C10 109.5(3) no
N3 C9 H11 109.5 no
N3 C9 H12 109.5 no
C10 C9 H11 109.5 no
C10 C9 H12 109.5 no
H11 C9 H12 109.5 no
N4 C10 C9 115.6(3) no
N4 C10 C11 122.0(3) no
C9 C10 C11 122.3(3) no
C10 C11 C12 118.7(3) no
C10 C11 H13 120.7 no
C12 C11 H13 120.7 no
C11 C12 C13 119.5(3) no
C11 C12 H14 120.3 no
C13 C12 H14 120.3 no
C12 C13 C14 118.7(3) no
C12 C13 H15 120.6 no
C14 C13 H15 120.6 no
N4 C14 C13 122.5(3) no
N4 C14 H16 118.7 no
C13 C14 H16 118.8 no
N2 C15 H17 109.5 no
N2 C15 H18 109.5 no
N2 C15 H19 109.5 no
H17 C15 H18 109.5 no
H17 C15 H19 109.5 no
H18 C15 H19 109.5 no
N3 C16 H20 109.5 no
N3 C16 H21 109.5 no
N3 C16 H22 109.5 no
H20 C16 H21 109.5 no
H20 C16 H22 109.5 no
H21 C16 H22 109.5 no

loop_
_geom_bond_atom_site_label_1
_geom_bond_atom_site_label_2
_geom_bond_site_symmetry_1
_geom_bond_site_symmetry_2
_geom_bond_distance
_geom_bond_publ_flag
Cu1 Cl1 . . 2.4210(10) yes
Cu1 N1 . . 2.053(3) yes
Cu1 N2 . . 2.068(3) yes
Cu1 N3 . . 2.046(3) yes
Cu1 N4 . . 2.031(3) yes
Cl2 O1 . . 1.350(4) no
Cl2 O2 . . 1.412(5) no
Cl2 O3 . . 1.417(3) no
Cl2 O4 . . 1.402(3) no
N1 C1 . . 1.347(4) no
N1 C5 . . 1.345(4) no
N2 C6 . . 1.481(4) no
N2 C7 . . 1.484(5) no
N2 C15 . . 1.488(5) no
N3 C8 . . 1.487(4) no
N3 C9 . . 1.483(5) no
N3 C16 . . 1.485(5) no
N4 C10 . . 1.341(4) no
N4 C14 . . 1.337(4) no
C1 C2 . . 1.381(5) no
C1 H1 . . .960 no
C2 C3 . . 1.371(6) no
C2 H2 . . .960 no
C3 C4 . . 1.385(6) no
C3 H3 . . .960 no
C4 C5 . . 1.384(5) no
C4 H4 . . .960 no
C5 C6 . . 1.504(5) no
C6 H5 . . .960 no
C6 H6 . . .960 no
C7 C8 . . 1.507(6) no
C7 H7 . . .960 no
C7 H8 . . .960 no
C8 H9 . . .960 no
C8 H10 . . .960 no
C9 C10 . . 1.496(5) no
C9 H11 . . .960 no
C9 H12 . . .960 no
C10 C11 . . 1.385(5) no
C11 C12 . . 1.379(6) no
C11 H13 . . .960 no
C12 C13 . . 1.374(6) no
C12 H14 . . .960 no
C13 C14 . . 1.379(5) no
C13 H15 . . .960 no
C14 H16 . . .960 no
C15 H17 . . .960 no
C15 H18 . . .960 no
C15 H19 . . .960 no
C16 H20 . . .960 no
C16 H21 . . .960 no
C16 H22 . . .960 no

loop_
_geom_contact_atom_site_label_1
_geom_contact_atom_site_label_2
_geom_contact_distance
_geom_contact_site_symmetry_2
Cu1 O2 3.556(5) .
Cl1 C2 3.520(4) 2_645
O1 C13 3.285(6) 2_745
O1 C14 3.322(6) 2_745
O1 C8 3.425(7) 3_756
O1 C6 3.573(7) 3_756
O2 N4 3.333(5) .
O2 C13 3.376(6) 4_555
O2 C12 3.490(6) 4_555
O2 C9 3.494(7) .
O2 N1 3.523(6) .
O2 C10 3.533(6) .
O3 C12 3.438(5) 4_555
O3 C3 3.465(5) 3_766
O3 C15 3.553(6) 1_655
O3 C16 3.594(6) 2_755
O4 C1 3.304(5) 2_745
O4 C2 3.374(5) 2_745
O4 C10 3.400(6) .
O4 C11 3.517(6) .
C1 C11 3.586(5) 2_755
C2 C11 3.486(6) 2_755
C2 C12 3.528(6) 2_755
C6 C13 3.539(5) 4_555
